data_7249633
loop_
_publ_author_name
'Nath, Jitendra'
'Baruah, Jubaraj B.'

_publ_section_title
;
 Positional isomers of
 (E)-2-(anthracen-9-ylmethylene)-N-(aryl)hydrazinecarbothioamide, zinc
 complexes and polymorphic solvates
;
_journal_name_full CrystEngComm
_journal_paper_doi 10.1039/D4CE00992D
_journal_year 2024
_chemical_formula_sum 'C23 H19 N3 O S'
_chemical_formula_weight 385.47
_space_group_crystal_system orthorhombic
_space_group_IT_number 61
_space_group_name_Hall '-P 2ac 2ab'
_space_group_name_H-M_alt 'P b c a'
_atom_sites_solution_hydrogens geom
_audit_creation_method SHELXL-2019/1
_audit_update_record
;
2024-09-28 deposited with the CCDC.	2024-11-21 downloaded from the CCDC.
;
_cell_angle_alpha 90
_cell_angle_beta 90
_cell_angle_gamma 90
_cell_formula_units_Z 8
_cell_length_a 8.1754(6)
_cell_length_b 19.3485(14)
_cell_length_c 23.8411(18)
_cell_measurement_reflns_used 9893
_cell_measurement_temperature 296(2)
_cell_measurement_theta_max 23.51
_cell_measurement_theta_min 2.27
_cell_volume 3771.2(5)
_computing_structure_refinement 'SHELXL-2019/1 (Sheldrick, 2019)'
_diffrn_ambient_temperature 296(2)
_diffrn_measured_fraction_theta_full 0.999
_diffrn_measured_fraction_theta_max 0.999
_diffrn_measurement_device_type 'Bruker APEX-II CCD'
_diffrn_measurement_method '\f and \w scans'
_diffrn_radiation_type MoK\a
_diffrn_radiation_wavelength 0.71073
_diffrn_reflns_av_R_equivalents 0.0848
_diffrn_reflns_av_unetI/netI 0.0380
_diffrn_reflns_Laue_measured_fraction_full 0.999
_diffrn_reflns_Laue_measured_fraction_max 0.999
_diffrn_reflns_limit_h_max 9
_diffrn_reflns_limit_h_min -9
_diffrn_reflns_limit_k_max 23
_diffrn_reflns_limit_k_min -23
_diffrn_reflns_limit_l_max 28
_diffrn_reflns_limit_l_min -28
_diffrn_reflns_number 84142
_diffrn_reflns_point_group_measured_fraction_full 0.999
_diffrn_reflns_point_group_measured_fraction_max 0.999
_diffrn_reflns_theta_full 25.038
_diffrn_reflns_theta_max 25.038
_diffrn_reflns_theta_min 2.105
_exptl_absorpt_coefficient_mu 0.191
_exptl_absorpt_correction_type none
_exptl_absorpt_process_details none
_exptl_crystal_colour yellow
_exptl_crystal_density_diffrn 1.358
_exptl_crystal_description neddle
_exptl_crystal_F_000 1616
_exptl_crystal_size_max 0.30
_exptl_crystal_size_mid 0.28
_exptl_crystal_size_min 0.27
_refine_diff_density_max 0.273
_refine_diff_density_min -0.242
_refine_diff_density_rms 0.054
_refine_ls_extinction_method none
_refine_ls_goodness_of_fit_ref 1.036
_refine_ls_hydrogen_treatment constr
_refine_ls_matrix_type full
_refine_ls_number_parameters 254
_refine_ls_number_reflns 3327
_refine_ls_number_restraints 0
_refine_ls_restrained_S_all 1.036
_refine_ls_R_factor_all 0.0656
_refine_ls_R_factor_gt 0.0425
_refine_ls_shift/su_max 0.001
_refine_ls_shift/su_mean 0.000
_refine_ls_structure_factor_coef Fsqd
_refine_ls_weighting_details 'w=1/[\s^2^(Fo^2^)+(0.0477P)^2^+1.6049P] where P=(Fo^2^+2Fc^2^)/3'
_refine_ls_weighting_scheme calc
_refine_ls_wR_factor_gt 0.0998
_refine_ls_wR_factor_ref 0.1105
_reflns_Friedel_coverage 0.000
_reflns_number_gt 2428
_reflns_number_total 3327
_reflns_threshold_expression 'I > 2\s(I)'
_cod_data_source_file d4ce00992d2.cif
_cod_data_source_block 4-OCH3_HATU
_cod_database_code 7249633
_shelx_shelxl_version_number 2019/1
_shelx_space_group_comment
;
The symmetry employed for this shelxl refinement is uniquely defined
by the following loop, which should always be used as a source of
symmetry information in preference to the above space-group names.
They are only intended as comments.
;

loop_
_space_group_symop_operation_xyz
'x, y, z'
'-x+1/2, -y, z+1/2'
'-x, y+1/2, -z+1/2'
'x+1/2, -y+1/2, -z'
'-x, -y, -z'
'x-1/2, y, -z-1/2'
'x, -y-1/2, z-1/2'
'-x-1/2, y-1/2, z'

loop_
_atom_site_label
_atom_site_type_symbol
_atom_site_fract_x
_atom_site_fract_y
_atom_site_fract_z
_atom_site_U_iso_or_equiv
_atom_site_adp_type
_atom_site_occupancy
_atom_site_site_symmetry_order
_atom_site_calc_flag
_atom_site_refinement_flags_posn
_atom_site_refinement_flags_adp
_atom_site_refinement_flags_occupancy
_atom_site_disorder_assembly
_atom_site_disorder_group
S1 S 0.18981(8) 0.44224(3) 0.45181(2) 0.04762(19) Uani 1 1 d . . . . .
O1 O 0.82440(19) 0.25648(8) 0.40037(6) 0.0532(4) Uani 1 1 d . . . . .
N2 N 0.1349(2) 0.44523(9) 0.56033(6) 0.0419(5) Uani 1 1 d . . . . .
H2 H 0.044735 0.465890 0.552340 0.050 Uiso 1 1 calc R U . . .
N1 N 0.1778(2) 0.43449(9) 0.61590(7) 0.0421(5) Uani 1 1 d . . . . .
N3 N 0.3645(2) 0.38782(11) 0.53512(7) 0.0531(5) Uani 1 1 d . . . . .
H3 H 0.379611 0.382941 0.570601 0.064 Uiso 1 1 calc R U . . .
C14 C 0.0976(2) 0.45890(10) 0.71237(8) 0.0347(5) Uani 1 1 d . . . . .
C13 C 0.1762(3) 0.40424(10) 0.74170(8) 0.0365(5) Uani 1 1 d . . . . .
C15 C 0.0796(3) 0.46039(11) 0.65147(8) 0.0391(5) Uani 1 1 d . . . . .
H15 H -0.012702 0.482437 0.637330 0.047 Uiso 1 1 calc R U . . .
C8 C 0.1811(3) 0.40641(11) 0.80166(8) 0.0401(5) Uani 1 1 d . . . . .
C1 C 0.0265(3) 0.51443(11) 0.74251(8) 0.0377(5) Uani 1 1 d . . . . .
C16 C 0.2338(3) 0.42349(11) 0.51891(8) 0.0364(5) Uani 1 1 d . . . . .
C20 C 0.7171(3) 0.29249(11) 0.43373(8) 0.0406(5) Uani 1 1 d . . . . .
C17 C 0.4821(3) 0.35687(12) 0.49845(8) 0.0421(5) Uani 1 1 d . . . . .
C6 C 0.0344(3) 0.51590(11) 0.80236(8) 0.0419(5) Uani 1 1 d . . . . .
C12 C 0.2488(3) 0.34585(11) 0.71483(9) 0.0429(5) Uani 1 1 d . . . . .
H12 H 0.246561 0.342687 0.675914 0.051 Uiso 1 1 calc R U . . .
C7 C 0.1106(3) 0.46147(12) 0.82996(9) 0.0471(6) Uani 1 1 d . . . . .
H7 H 0.114600 0.462002 0.868946 0.056 Uiso 1 1 calc R U . . .
C18 C 0.6365(3) 0.38365(12) 0.49520(9) 0.0482(6) Uani 1 1 d . . . . .
H18 H 0.662213 0.423567 0.515049 0.058 Uiso 1 1 calc R U . . .
C2 C -0.0524(3) 0.57174(12) 0.71610(9) 0.0483(6) Uani 1 1 d . . . . .
H2A H -0.060378 0.572606 0.677191 0.058 Uiso 1 1 calc R U . . .
C19 C 0.7553(3) 0.35183(12) 0.46255(9) 0.0476(6) Uani 1 1 d . . . . .
H19 H 0.859840 0.370542 0.460210 0.057 Uiso 1 1 calc R U . . .
C11 C 0.3209(3) 0.29494(12) 0.74511(11) 0.0510(6) Uani 1 1 d . . . . .
H11 H 0.366886 0.257408 0.726513 0.061 Uiso 1 1 calc R U . . .
C22 C 0.4444(3) 0.29738(13) 0.46894(9) 0.0490(6) Uani 1 1 d . . . . .
H22 H 0.339302 0.279094 0.470853 0.059 Uiso 1 1 calc R U . . .
C9 C 0.2599(3) 0.35124(13) 0.83097(9) 0.0519(6) Uani 1 1 d . . . . .
H9 H 0.264297 0.352577 0.869937 0.062 Uiso 1 1 calc R U . . .
C21 C 0.5614(3) 0.26515(12) 0.43678(9) 0.0469(6) Uani 1 1 d . . . . .
H21 H 0.535709 0.225055 0.417156 0.056 Uiso 1 1 calc R U . . .
C10 C 0.3278(3) 0.29765(13) 0.80401(10) 0.0550(7) Uani 1 1 d . . . . .
H10 H 0.378909 0.262555 0.824076 0.066 Uiso 1 1 calc R U . . .
C5 C -0.0331(3) 0.57269(14) 0.83221(10) 0.0560(7) Uani 1 1 d . . . . .
H5 H -0.027296 0.573469 0.871166 0.067 Uiso 1 1 calc R U . . .
C3 C -0.1156(3) 0.62467(13) 0.74593(11) 0.0584(7) Uani 1 1 d . . . . .
H3A H -0.166518 0.661040 0.727337 0.070 Uiso 1 1 calc R U . . .
C4 C -0.1054(3) 0.62544(14) 0.80489(11) 0.0628(7) Uani 1 1 d . . . . .
H4 H -0.148602 0.662378 0.824984 0.075 Uiso 1 1 calc R U . . .
C23 C 0.9846(4) 0.28283(16) 0.39503(13) 0.0777(9) Uani 1 1 d . . . . .
H23A H 1.047649 0.252895 0.371277 0.117 Uiso 1 1 calc R U . . .
H23B H 1.034827 0.285307 0.431381 0.117 Uiso 1 1 calc R U . . .
H23C H 0.980419 0.328205 0.378811 0.117 Uiso 1 1 calc R U . . .

loop_
_atom_site_aniso_label
_atom_site_aniso_U_11
_atom_site_aniso_U_22
_atom_site_aniso_U_33
_atom_site_aniso_U_23
_atom_site_aniso_U_13
_atom_site_aniso_U_12
S1 0.0616(4) 0.0576(4) 0.0236(3) 0.0015(2) 0.0019(3) 0.0147(3)
O1 0.0528(10) 0.0585(10) 0.0484(10) -0.0082(8) 0.0109(8) 0.0120(8)
N2 0.0468(11) 0.0573(12) 0.0215(9) 0.0008(8) 0.0006(8) 0.0153(9)
N1 0.0487(11) 0.0553(11) 0.0224(9) 0.0014(8) 0.0025(8) 0.0083(9)
N3 0.0550(12) 0.0798(15) 0.0247(9) 0.0059(9) 0.0059(9) 0.0245(11)
C14 0.0362(12) 0.0414(12) 0.0266(10) -0.0001(9) 0.0022(9) -0.0072(9)
C13 0.0385(12) 0.0423(12) 0.0286(11) 0.0011(9) -0.0007(9) -0.0117(10)
C15 0.0455(13) 0.0449(13) 0.0269(11) -0.0026(9) 0.0003(10) 0.0052(10)
C8 0.0421(13) 0.0494(13) 0.0286(11) 0.0041(10) -0.0040(10) -0.0144(10)
C1 0.0395(13) 0.0463(12) 0.0272(11) -0.0035(9) 0.0022(9) -0.0085(10)
C16 0.0410(12) 0.0387(12) 0.0296(11) -0.0004(9) 0.0035(10) 0.0011(10)
C20 0.0461(14) 0.0456(13) 0.0301(11) 0.0018(9) 0.0011(10) 0.0114(11)
C17 0.0458(14) 0.0543(14) 0.0261(11) 0.0059(10) 0.0045(10) 0.0130(11)
C6 0.0455(13) 0.0526(14) 0.0276(11) -0.0079(10) 0.0022(10) -0.0104(11)
C12 0.0495(13) 0.0463(13) 0.0329(12) -0.0002(10) 0.0003(10) -0.0035(11)
C7 0.0555(15) 0.0624(15) 0.0232(11) -0.0046(10) 0.0015(10) -0.0151(12)
C18 0.0569(15) 0.0458(14) 0.0420(13) -0.0062(11) 0.0014(11) 0.0045(12)
C2 0.0601(15) 0.0507(14) 0.0342(12) -0.0058(10) 0.0027(11) 0.0030(12)
C19 0.0449(13) 0.0515(14) 0.0465(13) -0.0006(11) 0.0062(11) 0.0015(11)
C11 0.0538(15) 0.0457(13) 0.0537(15) 0.0045(11) 0.0010(12) -0.0005(12)
C22 0.0426(13) 0.0636(16) 0.0407(13) 0.0045(12) 0.0011(11) -0.0018(12)
C9 0.0639(16) 0.0569(16) 0.0348(12) 0.0093(11) -0.0086(12) -0.0138(13)
C21 0.0531(15) 0.0478(14) 0.0398(13) -0.0030(10) -0.0024(11) 0.0010(12)
C10 0.0604(16) 0.0542(16) 0.0504(15) 0.0168(12) -0.0126(13) -0.0063(13)
C5 0.0662(17) 0.0676(17) 0.0341(13) -0.0185(12) 0.0036(12) -0.0028(14)
C3 0.0682(17) 0.0548(15) 0.0523(15) -0.0094(13) 0.0012(13) 0.0119(14)
C4 0.0719(18) 0.0648(17) 0.0518(15) -0.0248(14) 0.0070(14) 0.0070(15)
C23 0.0664(19) 0.086(2) 0.080(2) -0.0013(17) 0.0291(16) 0.0123(17)

loop_
_atom_type_symbol
_atom_type_description
_atom_type_scat_dispersion_real
_atom_type_scat_dispersion_imag
_atom_type_scat_source
C C 0.0033 0.0016 'International Tables Vol C Tables 4.2.6.8 and 6.1.1.4'
H H 0.0000 0.0000 'International Tables Vol C Tables 4.2.6.8 and 6.1.1.4'
N N 0.0061 0.0033 'International Tables Vol C Tables 4.2.6.8 and 6.1.1.4'
O O 0.0106 0.0060 'International Tables Vol C Tables 4.2.6.8 and 6.1.1.4'
S S 0.1246 0.1234 'International Tables Vol C Tables 4.2.6.8 and 6.1.1.4'

loop_
_geom_angle_atom_site_label_1
_geom_angle_atom_site_label_2
_geom_angle_atom_site_label_3
_geom_angle
_geom_angle_site_symmetry_1
_geom_angle_site_symmetry_3
_geom_angle_publ_flag
C20 O1 C23 117.49(19) . . ?
C16 N2 N1 120.23(18) . . ?
C16 N2 H2 119.9 . . ?
N1 N2 H2 119.9 . . ?
C15 N1 N2 114.77(18) . . ?
C16 N3 C17 125.42(17) . . ?
C16 N3 H3 117.3 . . ?
C17 N3 H3 117.3 . . ?
C1 C14 C13 120.02(18) . . ?
C1 C14 C15 116.61(18) . . ?
C13 C14 C15 123.34(18) . . ?
C14 C13 C12 123.78(18) . . ?
C14 C13 C8 118.83(19) . . ?
C12 C13 C8 117.38(19) . . ?
N1 C15 C14 126.3(2) . . ?
N1 C15 H15 116.8 . . ?
C14 C15 H15 116.8 . . ?
C7 C8 C9 121.54(19) . . ?
C7 C8 C13 119.8(2) . . ?
C9 C8 C13 118.6(2) . . ?
C14 C1 C6 120.18(19) . . ?
C14 C1 C2 123.37(18) . . ?
C6 C1 C2 116.43(19) . . ?
N3 C16 N2 115.61(18) . . ?
N3 C16 S1 124.13(16) . . ?
N2 C16 S1 120.26(16) . . ?
O1 C20 C19 124.6(2) . . ?
O1 C20 C21 115.1(2) . . ?
C19 C20 C21 120.2(2) . . ?
C18 C17 C22 119.5(2) . . ?
C18 C17 N3 119.8(2) . . ?
C22 C17 N3 120.6(2) . . ?
C7 C6 C5 121.5(2) . . ?
C7 C6 C1 118.6(2) . . ?
C5 C6 C1 119.9(2) . . ?
C11 C12 C13 121.1(2) . . ?
C11 C12 H12 119.4 . . ?
C13 C12 H12 119.4 . . ?
C8 C7 C6 122.56(19) . . ?
C8 C7 H7 118.7 . . ?
C6 C7 H7 118.7 . . ?
C17 C18 C19 120.7(2) . . ?
C17 C18 H18 119.7 . . ?
C19 C18 H18 119.7 . . ?
C3 C2 C1 122.0(2) . . ?
C3 C2 H2A 119.0 . . ?
C1 C2 H2A 119.0 . . ?
C20 C19 C18 119.5(2) . . ?
C20 C19 H19 120.3 . . ?
C18 C19 H19 120.3 . . ?
C12 C11 C10 121.4(2) . . ?
C12 C11 H11 119.3 . . ?
C10 C11 H11 119.3 . . ?
C21 C22 C17 120.4(2) . . ?
C21 C22 H22 119.8 . . ?
C17 C22 H22 119.8 . . ?
C10 C9 C8 122.0(2) . . ?
C10 C9 H9 119.0 . . ?
C8 C9 H9 119.0 . . ?
C22 C21 C20 119.8(2) . . ?
C22 C21 H21 120.1 . . ?
C20 C21 H21 120.1 . . ?
C9 C10 C11 119.4(2) . . ?
C9 C10 H10 120.3 . . ?
C11 C10 H10 120.3 . . ?
C4 C5 C6 120.9(2) . . ?
C4 C5 H5 119.5 . . ?
C6 C5 H5 119.5 . . ?
C2 C3 C4 120.8(2) . . ?
C2 C3 H3A 119.6 . . ?
C4 C3 H3A 119.6 . . ?
C5 C4 C3 120.0(2) . . ?
C5 C4 H4 120.0 . . ?
C3 C4 H4 120.0 . . ?
O1 C23 H23A 109.5 . . ?
O1 C23 H23B 109.5 . . ?
H23A C23 H23B 109.5 . . ?
O1 C23 H23C 109.5 . . ?
H23A C23 H23C 109.5 . . ?
H23B C23 H23C 109.5 . . ?

loop_
_geom_bond_atom_site_label_1
_geom_bond_atom_site_label_2
_geom_bond_distance
_geom_bond_site_symmetry_2
_geom_bond_publ_flag
S1 C16 1.679(2) . ?
O1 C20 1.374(2) . ?
O1 C23 1.411(3) . ?
N2 C16 1.344(3) . ?
N2 N1 1.386(2) . ?
N2 H2 0.8600 . ?
N1 C15 1.271(3) . ?
N3 C16 1.330(3) . ?
N3 C17 1.431(3) . ?
N3 H3 0.8600 . ?
C14 C1 1.417(3) . ?
C14 C13 1.421(3) . ?
C14 C15 1.460(3) . ?
C13 C12 1.428(3) . ?
C13 C8 1.431(3) . ?
C15 H15 0.9300 . ?
C8 C7 1.386(3) . ?
C8 C9 1.430(3) . ?
C1 C6 1.429(3) . ?
C1 C2 1.429(3) . ?
C20 C19 1.374(3) . ?
C20 C21 1.380(3) . ?
C17 C18 1.367(3) . ?
C17 C22 1.384(3) . ?
C6 C7 1.390(3) . ?
C6 C5 1.421(3) . ?
C12 C11 1.356(3) . ?
C12 H12 0.9300 . ?
C7 H7 0.9300 . ?
C18 C19 1.389(3) . ?
C18 H18 0.9300 . ?
C2 C3 1.350(3) . ?
C2 H2A 0.9300 . ?
C19 H19 0.9300 . ?
C11 C10 1.406(3) . ?
C11 H11 0.9300 . ?
C22 C21 1.376(3) . ?
C22 H22 0.9300 . ?
C9 C10 1.340(3) . ?
C9 H9 0.9300 . ?
C21 H21 0.9300 . ?
C10 H10 0.9300 . ?
C5 C4 1.347(4) . ?
C5 H5 0.9300 . ?
C3 C4 1.408(3) . ?
C3 H3A 0.9300 . ?
C4 H4 0.9300 . ?
C23 H23A 0.9600 . ?
C23 H23B 0.9600 . ?
C23 H23C 0.9600 . ?

loop_
_geom_torsion_atom_site_label_1
_geom_torsion_atom_site_label_2
_geom_torsion_atom_site_label_3
_geom_torsion_atom_site_label_4
_geom_torsion
_geom_torsion_site_symmetry_1
_geom_torsion_site_symmetry_2
_geom_torsion_site_symmetry_3
_geom_torsion_site_symmetry_4
_geom_torsion_publ_flag
C16 N2 N1 C15 176.4(2) . . . . ?
C1 C14 C13 C12 179.01(19) . . . . ?
C15 C14 C13 C12 1.4(3) . . . . ?
C1 C14 C13 C8 0.3(3) . . . . ?
C15 C14 C13 C8 -177.34(19) . . . . ?
N2 N1 C15 C14 -177.81(19) . . . . ?
C1 C14 C15 N1 151.2(2) . . . . ?
C13 C14 C15 N1 -31.1(3) . . . . ?
C14 C13 C8 C7 -0.4(3) . . . . ?
C12 C13 C8 C7 -179.2(2) . . . . ?
C14 C13 C8 C9 179.86(19) . . . . ?
C12 C13 C8 C9 1.1(3) . . . . ?
C13 C14 C1 C6 0.4(3) . . . . ?
C15 C14 C1 C6 178.18(19) . . . . ?
C13 C14 C1 C2 179.0(2) . . . . ?
C15 C14 C1 C2 -3.2(3) . . . . ?
C17 N3 C16 N2 176.9(2) . . . . ?
C17 N3 C16 S1 -3.6(3) . . . . ?
N1 N2 C16 N3 4.6(3) . . . . ?
N1 N2 C16 S1 -174.91(15) . . . . ?
C23 O1 C20 C19 -0.6(3) . . . . ?
C23 O1 C20 C21 179.0(2) . . . . ?
C16 N3 C17 C18 109.9(3) . . . . ?
C16 N3 C17 C22 -74.3(3) . . . . ?
C14 C1 C6 C7 -1.0(3) . . . . ?
C2 C1 C6 C7 -179.7(2) . . . . ?
C14 C1 C6 C5 178.2(2) . . . . ?
C2 C1 C6 C5 -0.5(3) . . . . ?
C14 C13 C12 C11 -179.4(2) . . . . ?
C8 C13 C12 C11 -0.7(3) . . . . ?
C9 C8 C7 C6 179.5(2) . . . . ?
C13 C8 C7 C6 -0.2(3) . . . . ?
C5 C6 C7 C8 -178.3(2) . . . . ?
C1 C6 C7 C8 0.9(3) . . . . ?
C22 C17 C18 C19 0.1(3) . . . . ?
N3 C17 C18 C19 175.97(19) . . . . ?
C14 C1 C2 C3 -178.4(2) . . . . ?
C6 C1 C2 C3 0.2(3) . . . . ?
O1 C20 C19 C18 -179.8(2) . . . . ?
C21 C20 C19 C18 0.6(3) . . . . ?
C17 C18 C19 C20 -0.6(3) . . . . ?
C13 C12 C11 C10 -0.2(3) . . . . ?
C18 C17 C22 C21 0.3(3) . . . . ?
N3 C17 C22 C21 -175.5(2) . . . . ?
C7 C8 C9 C10 179.7(2) . . . . ?
C13 C8 C9 C10 -0.5(3) . . . . ?
C17 C22 C21 C20 -0.3(3) . . . . ?
O1 C20 C21 C22 -179.8(2) . . . . ?
C19 C20 C21 C22 -0.2(3) . . . . ?
C8 C9 C10 C11 -0.4(4) . . . . ?
C12 C11 C10 C9 0.8(4) . . . . ?
C7 C6 C5 C4 179.4(2) . . . . ?
C1 C6 C5 C4 0.2(4) . . . . ?
C1 C2 C3 C4 0.3(4) . . . . ?
C6 C5 C4 C3 0.3(4) . . . . ?
C2 C3 C4 C5 -0.6(4) . . . . ?
